data_4504026
loop_
_publ_author_name
'Jin, Shouwen'
'Chen, Wanzhi'
'Qiu, Huayu'

_publ_section_title
;
 Syntheses and Structural Characterization of a One-Dimensional Chain,
 Two-Dimensional Noninterpenetrated Grid, and Three-Dimensional
 Polycatenane Coordination Polymers Assembled from Flexible Bidentate
 Imidazolyl Ligands
;
_journal_issue 10
_journal_name_full 'Crystal Growth &amp; Design'
_journal_page_first 2071
_journal_paper_doi 10.1021/cg060666q
_journal_volume 7
_journal_year 2007
_chemical_formula_sum 'C30 H42 N14 Ni O6'
_chemical_formula_weight 753.49
_chemical_name_systematic
; 
 ? 
;
_space_group_IT_number 148
_symmetry_cell_setting trigonal
_symmetry_space_group_name_Hall '-R 3'
_symmetry_space_group_name_H-M 'R -3 :H'
_atom_sites_solution_hydrogens geom
_atom_sites_solution_primary direct
_atom_sites_solution_secondary difmap
_audit_creation_method SHELXL-97
_cell_angle_alpha 90.00
_cell_angle_beta 90.00
_cell_angle_gamma 120.00
_cell_formula_units_Z 3
_cell_length_a 13.854(2)
_cell_length_b 13.854(2)
_cell_length_c 17.222(3)
_cell_measurement_reflns_used 842
_cell_measurement_temperature 298(2)
_cell_measurement_theta_max 19.4
_cell_measurement_theta_min 2.914
_cell_volume 2862.6(8)
_computing_cell_refinement 'Bruker SMART'
_computing_data_collection 'Bruker SMART'
_computing_data_reduction 'Bruker SAINT'
_computing_molecular_graphics 'Bruker SHELXTL'
_computing_publication_material 'Bruker SHELXTL'
_computing_structure_refinement 'SHELXL-97 (Sheldrick, 1997)'
_computing_structure_solution 'SHELXS-97 (Sheldrick, 1990)'
_diffrn_ambient_temperature 298(2)
_diffrn_measured_fraction_theta_full 0.957
_diffrn_measured_fraction_theta_max 0.957
_diffrn_measurement_device_type 'CCD area detector'
_diffrn_measurement_method 'phi and omega scans'
_diffrn_radiation_monochromator graphite
_diffrn_radiation_source 'fine-focus sealed tube'
_diffrn_radiation_type MoK\a
_diffrn_radiation_wavelength 0.71073
_diffrn_reflns_av_R_equivalents 0.0562
_diffrn_reflns_av_sigmaI/netI 0.0555
_diffrn_reflns_limit_h_max 16
_diffrn_reflns_limit_h_min -12
_diffrn_reflns_limit_k_max 7
_diffrn_reflns_limit_k_min -16
_diffrn_reflns_limit_l_max 19
_diffrn_reflns_limit_l_min -19
_diffrn_reflns_number 4227
_diffrn_reflns_theta_full 25.01
_diffrn_reflns_theta_max 25.01
_diffrn_reflns_theta_min 3.55
_exptl_absorpt_coefficient_mu 0.567
_exptl_absorpt_correction_T_max 0.9299
_exptl_absorpt_correction_T_min 0.8306
_exptl_absorpt_correction_type multi-scan
_exptl_absorpt_process_details sadabs
_exptl_crystal_colour blue
_exptl_crystal_density_diffrn 1.311
_exptl_crystal_density_method 'not measured'
_exptl_crystal_description block
_exptl_crystal_F_000 1188
_exptl_crystal_size_max 0.34
_exptl_crystal_size_mid 0.22
_exptl_crystal_size_min 0.13
_refine_diff_density_max 0.600
_refine_diff_density_min -0.375
_refine_diff_density_rms 0.087
_refine_ls_extinction_method none
_refine_ls_goodness_of_fit_ref 1.020
_refine_ls_hydrogen_treatment constr
_refine_ls_matrix_type full
_refine_ls_number_parameters 85
_refine_ls_number_reflns 1080
_refine_ls_number_restraints 14
_refine_ls_restrained_S_all 1.061
_refine_ls_R_factor_all 0.1129
_refine_ls_R_factor_gt 0.0724
_refine_ls_shift/su_max 0.000
_refine_ls_shift/su_mean 0.000
_refine_ls_structure_factor_coef Fsqd
_refine_ls_weighting_details 'calc w=1/[\s^2^(Fo^2^)+(0.1517P)^2^+1.0380P] where P=(Fo^2^+2Fc^2^)/3'
_refine_ls_weighting_scheme calc
_refine_ls_wR_factor_gt 0.1898
_refine_ls_wR_factor_ref 0.2323
_reflns_number_gt 689
_reflns_number_total 1080
_reflns_threshold_expression >2sigma(I)
_cod_data_source_file cg060666qsi20061001_064709.cif
_cod_data_source_block 060207b
_cod_original_sg_symbol_H-M R-3
_cod_database_code 4504026

loop_
_symmetry_equiv_pos_as_xyz
'x, y, z'
'-y, x-y, z'
'-x+y, -x, z'
'x+2/3, y+1/3, z+1/3'
'-y+2/3, x-y+1/3, z+1/3'
'-x+y+2/3, -x+1/3, z+1/3'
'x+1/3, y+2/3, z+2/3'
'-y+1/3, x-y+2/3, z+2/3'
'-x+y+1/3, -x+2/3, z+2/3'
'-x, -y, -z'
'y, -x+y, -z'
'x-y, x, -z'
'-x+2/3, -y+1/3, -z+1/3'
'y+2/3, -x+y+1/3, -z+1/3'
'x-y+2/3, x+1/3, -z+1/3'
'-x+1/3, -y+2/3, -z+2/3'
'y+1/3, -x+y+2/3, -z+2/3'
'x-y+1/3, x+2/3, -z+2/3'

loop_
_atom_site_label
_atom_site_type_symbol
_atom_site_fract_x
_atom_site_fract_y
_atom_site_fract_z
_atom_site_U_iso_or_equiv
_atom_site_adp_type
_atom_site_occupancy
_atom_site_symmetry_multiplicity
_atom_site_calc_flag
_atom_site_refinement_flags
Ni1 Ni 0.6667 0.3333 0.3333 0.0487(7) Uani 1 6 d S
N1 N 0.8113(4) 0.4267(4) 0.2644(2) 0.0556(12) Uani 1 1 d .
N2 N 0.9218(5) 0.5161(4) 0.1665(3) 0.0753(16) Uani 1 1 d .
N3 N 1.0000 0.0000 0.3305(7) 0.249(13) Uani 1 3 d SDU
O1 O 0.9361(17) 0.0383(18) 0.3307(7) 0.385(12) Uani 1 1 d DU
C1 C 0.8167(6) 0.4609(5) 0.1903(3) 0.0665(16) Uani 1 1 d .
H1 H 0.7555 0.4477 0.1602 0.12(3) Uiso 1 1 calc R
C2 C 0.9877(6) 0.5165(6) 0.2252(4) 0.082(2) Uani 1 1 d .
H2 H 1.0648 0.5482 0.2245 0.053(14) Uiso 1 1 calc R
C3 C 0.9178(5) 0.4611(5) 0.2853(4) 0.0646(15) Uani 1 1 d .
H3 H 0.9399 0.4488 0.3335 0.14(4) Uiso 1 1 calc R
C4 C 0.9575(8) 0.5582(6) 0.0869(4) 0.095(3) Uani 1 1 d .
H4A H 1.0226 0.6321 0.0889 0.08(2) Uiso 1 1 calc R
H4B H 0.8984 0.5634 0.0605 0.11(3) Uiso 1 1 calc R
C5 C 0.9853(8) 0.4794(7) 0.0418(4) 0.098(3) Uani 1 1 d .
H5A H 1.0478 0.4779 0.0660 0.16(5) Uiso 1 1 calc R
H5B H 0.9218 0.4043 0.0424 0.12(3) Uiso 1 1 calc R

loop_
_atom_site_aniso_label
_atom_site_aniso_U_11
_atom_site_aniso_U_22
_atom_site_aniso_U_33
_atom_site_aniso_U_23
_atom_site_aniso_U_13
_atom_site_aniso_U_12
Ni1 0.0649(9) 0.0649(9) 0.0163(9) 0.000 0.000 0.0324(4)
N1 0.069(3) 0.064(3) 0.033(3) 0.0033(19) 0.0092(19) 0.033(2)
N2 0.104(4) 0.073(3) 0.051(3) 0.021(2) 0.037(3) 0.046(3)
N3 0.228(17) 0.228(17) 0.29(4) 0.000 0.000 0.114(9)
O1 0.382(15) 0.376(14) 0.399(15) -0.001(9) -0.001(9) 0.190(9)
C1 0.084(4) 0.083(4) 0.034(3) 0.014(3) 0.019(3) 0.043(3)
C2 0.067(4) 0.076(4) 0.091(5) 0.013(4) 0.029(4) 0.026(3)
C3 0.070(4) 0.064(4) 0.054(4) -0.001(3) 0.010(3) 0.029(3)
C4 0.139(7) 0.088(5) 0.066(5) 0.045(4) 0.062(4) 0.064(5)
C5 0.137(7) 0.109(6) 0.066(5) 0.041(4) 0.063(5) 0.076(6)

loop_
_atom_type_symbol
_atom_type_description
_atom_type_scat_dispersion_real
_atom_type_scat_dispersion_imag
_atom_type_scat_source
C C 0.0033 0.0016 'International Tables Vol C Tables 4.2.6.8 and 6.1.1.4'
H H 0.0000 0.0000 'International Tables Vol C Tables 4.2.6.8 and 6.1.1.4'
N N 0.0061 0.0033 'International Tables Vol C Tables 4.2.6.8 and 6.1.1.4'
Ni Ni 0.3393 1.1124 'International Tables Vol C Tables 4.2.6.8 and 6.1.1.4'
O O 0.0106 0.0060 'International Tables Vol C Tables 4.2.6.8 and 6.1.1.4'

loop_
_geom_angle_atom_site_label_1
_geom_angle_atom_site_label_2
_geom_angle_atom_site_label_3
_geom_angle
_geom_angle_site_symmetry_1
_geom_angle_site_symmetry_3
N1 Ni1 N1 91.78(17) 18_545 16_655
N1 Ni1 N1 180.0 18_545 3_665
N1 Ni1 N1 88.22(17) 16_655 3_665
N1 Ni1 N1 88.22(17) 18_545 .
N1 Ni1 N1 180.0 16_655 .
N1 Ni1 N1 91.78(17) 3_665 .
N1 Ni1 N1 88.22(17) 18_545 2_655
N1 Ni1 N1 88.22(17) 16_655 2_655
N1 Ni1 N1 91.78(17) 3_665 2_655
N1 Ni1 N1 91.78(17) . 2_655
N1 Ni1 N1 91.78(17) 18_545 17
N1 Ni1 N1 91.78(17) 16_655 17
N1 Ni1 N1 88.22(17) 3_665 17
N1 Ni1 N1 88.22(17) . 17
N1 Ni1 N1 179.998(1) 2_655 17
C1 N1 C3 105.6(5) . .
C1 N1 Ni1 127.7(4) . .
C3 N1 Ni1 126.6(4) . .
C1 N2 C2 108.3(5) . .
C1 N2 C4 124.7(7) . .
C2 N2 C4 126.7(6) . .
O1 N3 O1 119.999(4) 3_765 2_645
O1 N3 O1 119.999(8) 3_765 .
O1 N3 O1 119.999(9) 2_645 .
N2 C1 N1 110.2(6) . .
N2 C1 H1 124.9 . .
N1 C1 H1 124.9 . .
N2 C2 C3 106.0(6) . .
N2 C2 H2 127.0 . .
C3 C2 H2 127.0 . .
N1 C3 C2 109.8(6) . .
N1 C3 H3 125.1 . .
C2 C3 H3 125.1 . .
N2 C4 C5 110.0(5) . .
N2 C4 H4A 109.7 . .
C5 C4 H4A 109.7 . .
N2 C4 H4B 109.7 . .
C5 C4 H4B 109.7 . .
H4A C4 H4B 108.2 . .
C5 C5 C4 109.0(7) 10_765 .
C5 C5 H5A 109.9 10_765 .
C4 C5 H5A 109.9 . .
C5 C5 H5B 109.9 10_765 .
C4 C5 H5B 109.9 . .
H5A C5 H5B 108.3 . .

loop_
_geom_bond_atom_site_label_1
_geom_bond_atom_site_label_2
_geom_bond_distance
_geom_bond_site_symmetry_2
Ni1 N1 2.123(4) 18_545
Ni1 N1 2.123(4) 16_655
Ni1 N1 2.123(4) 3_665
Ni1 N1 2.123(4) .
Ni1 N1 2.123(4) 2_655
Ni1 N1 2.123(4) 17
N1 C1 1.351(7) .
N1 C3 1.352(7) .
N2 C1 1.326(8) .
N2 C2 1.361(9) .
N2 C4 1.474(7) .
N3 O1 1.240(14) 3_765
N3 O1 1.240(14) 2_645
N3 O1 1.240(14) .
C1 H1 0.9300 .
C2 C3 1.362(9) .
C2 H2 0.9300 .
C3 H3 0.9300 .
C4 C5 1.538(9) .
C4 H4A 0.9700 .
C4 H4B 0.9700 .
C5 C5 1.527(12) 10_765
C5 H5A 0.9700 .
C5 H5B 0.9700 .
